data_7134127
loop_
_publ_author_name
'Yoo, Jeong Yeon'
'Kim, Chanwoo'
'Kwon, Ji Hoon'
'Cho, Hana'
'Jeong, Kiyoung'
'Park, Wonwoo'
'Kim, Younghun'
'Lee, Dongwhan'
'Park, Seung Bum'

_publ_section_title
;
 Rational design strategies for innovative small-molecule scaffolds
 inspired by three pivotal protein secondary structures
;
_journal_name_full 'Chemical Communications'
_journal_paper_doi 10.1039/D4CC06630H
_journal_year 2025
_chemical_absolute_configuration syn
_chemical_formula_moiety 'C31 H38 N6 O4'
_chemical_formula_sum 'C31 H38 N6 O4'
_chemical_formula_weight 558.67
_space_group_crystal_system orthorhombic
_space_group_IT_number 19
_space_group_name_Hall 'P 2ac 2ab'
_space_group_name_H-M_alt 'P 21 21 21'
_atom_sites_solution_hydrogens geom
_atom_sites_solution_primary dual
_audit_creation_date 2024-04-21
_audit_creation_method
;
Olex2 1.5
(compiled 2024.02.16 svn.r378c4104 for OlexSys, GUI svn.r6928)
;
_audit_update_record
;
2024-05-08 deposited with the CCDC.	2025-01-06 downloaded from the CCDC.
;
_cell_angle_alpha 90
_cell_angle_beta 90
_cell_angle_gamma 90
_cell_formula_units_Z 8
_cell_length_a 10.14310(10)
_cell_length_b 25.1649(4)
_cell_length_c 28.1114(4)
_cell_measurement_reflns_used 24282
_cell_measurement_temperature 93
_cell_measurement_theta_max 78.7280
_cell_measurement_theta_min 4.6910
_cell_volume 7175.44(17)
_computing_cell_refinement 'CrysAlisPro 1.171.39.29d (Rigaku OD, 2017)'
_computing_data_collection 'CrysAlisPro 1.171.39.29d (Rigaku OD, 2017)'
_computing_data_reduction 'CrysAlisPro 1.171.39.29d (Rigaku OD, 2017)'
_computing_molecular_graphics 'Olex2 1.5 (Dolomanov et al., 2009)'
_computing_publication_material 'Olex2 1.5 (Dolomanov et al., 2009)'
_computing_structure_refinement 'SHELXL 2018/3 (Sheldrick, 2015)'
_computing_structure_solution 'SHELXT 2014/5 (Sheldrick, 2014)'
_diffrn_ambient_temperature 93.00
_diffrn_measured_fraction_theta_full 0.983
_diffrn_measured_fraction_theta_max 0.972
_diffrn_measurement_details
;
List of Runs (angles in degrees, time in seconds):

  # Type    Start    End  Width  t~exp~   \w     \q     \k     \f   Frames
#--------------------------------------------------------------------------
  1  \w    -27.00  89.00   0.50   10.29    --    0.00  35.00  33.00  232
  2  \w     16.00 133.00   0.50   44.15    --  105.20 -35.00-123.00  234
  3  \w     78.00 195.00   0.50   44.15    --  105.20  35.00  33.00  234
  4  \w    -89.00  27.00   0.50   10.29    --    0.00 -35.00-123.00  232
  5  \w    -89.00  27.00   0.50   10.29    --    0.00 -38.00 150.00  232
  6  \w    -89.00  27.00   0.50   10.29    --    0.00 -38.00 -30.00  232
  7  \w     16.00 141.00   0.50   44.15    --  105.20 -82.00-120.00  250
  8  \w     79.00 195.00   0.50   44.15    --  105.20  45.00 -90.00  232
  9  \w     16.00 134.00   0.50   44.15    --  105.20 -61.00-150.00  236
 10  \w     23.00 133.00   0.50   44.15    --  105.20 -61.00  90.00  220
 11  \w     72.00  98.00   0.50   44.15    --  105.20 -61.00   0.00   52
 12  \w    104.00 129.00   0.50   44.15    --  105.20 -61.00   0.00   50
 13  \w     78.00 194.00   0.50   44.15    --  105.20  30.00   0.00  232
 14  \w     17.00 131.00   0.50   44.15    --  105.20 -45.00  60.00  228
;
_diffrn_measurement_device 'four-circle diffractometer'
_diffrn_measurement_device_type 'XtaLAB AFC12 (RINC): Kappa dual home/near'
_diffrn_measurement_method '\w scans'
_diffrn_radiation_type CuK\a
_diffrn_radiation_wavelength 1.54184
_diffrn_reflns_av_R_equivalents 0.0956
_diffrn_reflns_av_unetI/netI 0.0510
_diffrn_reflns_Laue_measured_fraction_full 0.983
_diffrn_reflns_Laue_measured_fraction_max 0.972
_diffrn_reflns_limit_h_max 8
_diffrn_reflns_limit_h_min -12
_diffrn_reflns_limit_k_max 31
_diffrn_reflns_limit_k_min -31
_diffrn_reflns_limit_l_max 35
_diffrn_reflns_limit_l_min -35
_diffrn_reflns_number 68194
_diffrn_reflns_point_group_measured_fraction_full 0.986
_diffrn_reflns_point_group_measured_fraction_max 0.962
_diffrn_reflns_theta_full 67.684
_diffrn_reflns_theta_max 79.446
_diffrn_reflns_theta_min 3.513
_exptl_absorpt_coefficient_mu 0.565
_exptl_absorpt_correction_T_max 1.000
_exptl_absorpt_correction_T_min 0.455
_exptl_absorpt_correction_type gaussian
_exptl_absorpt_process_details
;
CrysAlisPro 1.171.39.29d (Rigaku Oxford Diffraction, 2017)
Numerical absorption correction based on gaussian integration over
			a multifaceted crystal model
Empirical absorption correction using spherical harmonics,
 implemented in SCALE3 ABSPACK scaling algorithm.
;
_exptl_crystal_colour 'clear whiteish colourless'
_exptl_crystal_colour_lustre clear
_exptl_crystal_colour_modifier whiteish
_exptl_crystal_colour_primary colourless
_exptl_crystal_density_diffrn 1.034
_exptl_crystal_description plate
_exptl_crystal_F_000 2384
_exptl_crystal_size_max 0.381
_exptl_crystal_size_mid 0.133
_exptl_crystal_size_min 0.101
_refine_diff_density_max 0.270
_refine_diff_density_min -0.401
_refine_diff_density_rms 0.072
_refine_ls_abs_structure_details
;
 Flack x determined using 3905 quotients [(I+)-(I-)]/[(I+)+(I-)]
 (Parsons, Flack and Wagner, Acta Cryst. B69 (2013) 249-259).
;
_refine_ls_abs_structure_Flack 0.21(12)
_refine_ls_extinction_method none
_refine_ls_goodness_of_fit_ref 1.113
_refine_ls_hydrogen_treatment constr
_refine_ls_matrix_type full
_refine_ls_number_parameters 749
_refine_ls_number_reflns 14962
_refine_ls_number_restraints 0
_refine_ls_restrained_S_all 1.113
_refine_ls_R_factor_all 0.1044
_refine_ls_R_factor_gt 0.0958
_refine_ls_shift/su_max 0.000
_refine_ls_shift/su_mean 0.000
_refine_ls_structure_factor_coef Fsqd
_refine_ls_weighting_details 'w=1/[\s^2^(Fo^2^)+(0.1902P)^2^+0.2680P] where P=(Fo^2^+2Fc^2^)/3'
_refine_ls_weighting_scheme calc
_refine_ls_wR_factor_gt 0.2794
_refine_ls_wR_factor_ref 0.2911
_reflns_Friedel_coverage 0.800
_reflns_Friedel_fraction_full 0.989
_reflns_Friedel_fraction_max 0.949
_reflns_number_gt 11784
_reflns_number_total 14962
_reflns_threshold_expression 'I > 2\s(I)'
_cod_data_source_file d4cc06630h2.cif
_cod_data_source_block jy-01-pww
_cod_database_code 7134127
_shelx_shelxl_version_number 2018/3
_shelx_space_group_comment
;
The symmetry employed for this shelxl refinement is uniquely defined
by the following loop, which should always be used as a source of
symmetry information in preference to the above space-group names.
They are only intended as comments.
;
_olex2_refinement_description
;
1. Fixed Uiso
 At 1.2 times of:
  All C(H) groups, All C(H,H) groups
 At 1.5 times of:
  All C(H,H,H) groups
2.a Ternary CH refined with riding coordinates:
 C013(H013), C017(H017), C01C(H01C), C01F(H01F)
2.b Secondary CH2 refined with riding coordinates:
 C00Q(H00C,H00D), C00V(H00A,H00B), C00W(H00E,H00F), C014(H01T,H01V), C01A(H01W,
 H01X), C01B(H01A,H01B), C01G(H01,H), C01K(H01D,H01E), C01O(H01G,H01H),
 C01R(H01I,H01J)
2.c Aromatic/amide H refined with riding coordinates:
 C011(H011), C012(H012), C015(H015), C018(H018), C019(H019), C01D(H01Y),
 C01E(H01Z), C01I(H2), C01L(H01L), C01M(H4), C01N(H5), C01P(H01P), C01Q(H01Q),
 C01T(H6), C01U(H01U), C01V(H7), C01Z(H9), C020(H020), C021(H021), C022(H022),
 C024(H024), C026(H026)
2.d Idealised Me refined as rotating group:
 C01H(H1,HA,HB), C01J(H3,HC,HD), C01S(H01K,H01M,H01N), C01X(H01O,H01R,H01S),
 C01Y(H8,HE,HF), C025(H02A,H02B,H02C), C027(H02D,H02E,H02F), C028(H02G,H02H,
 H02I), C029(H02J,H02K,H02L), C02A(H02M,H02N,H02O)
;
_smtbx_masks_void_probe_radius 1.2
_smtbx_masks_void_truncation_radius 1.2
_olex2_submission_special_instructions 'No special instructions were received'
_oxdiff_exptl_absorpt_empirical_details
;
Empirical correction (ABSPACK) includes:
- Absorption correction using spherical harmonics
- Frame scaling
- B-factor correction
;

loop_
_space_group_symop_operation_xyz
'x, y, z'
'-x+1/2, -y, z+1/2'
'-x, y+1/2, -z+1/2'
'x+1/2, -y+1/2, -z'

loop_
_atom_site_label
_atom_site_type_symbol
_atom_site_fract_x
_atom_site_fract_y
_atom_site_fract_z
_atom_site_U_iso_or_equiv
_atom_site_adp_type
_atom_site_occupancy
_atom_site_site_symmetry_order
_atom_site_calc_flag
_atom_site_refinement_flags_posn
_atom_site_refinement_flags_adp
_atom_site_refinement_flags_occupancy
_atom_site_disorder_assembly
_atom_site_disorder_group
O001 O 0.3444(3) 0.25198(18) 0.38843(12) 0.0807(10) Uani 1 1 d . . . . .
O002 O -0.0555(3) 0.20802(17) 0.14281(13) 0.0797(9) Uani 1 1 d . . . . .
O003 O 0.3819(3) 0.24905(17) 0.11310(12) 0.0793(9) Uani 1 1 d . . . . .
O004 O -0.0126(4) 0.13523(16) 0.19087(14) 0.0849(10) Uani 1 1 d . . . . .
O005 O 0.4067(3) 0.21665(18) 0.31611(13) 0.0827(9) Uani 1 1 d . . . . .
O006 O 0.3202(3) 0.21195(18) 0.18217(13) 0.0819(9) Uani 1 1 d . . . . .
O007 O 0.7407(4) 0.12065(18) 0.30384(14) 0.0878(10) Uani 1 1 d . . . . .
O008 O 0.7862(4) 0.1909(2) 0.35335(17) 0.0969(12) Uani 1 1 d . . . . .
N009 N 0.0172(4) 0.21740(18) 0.21965(14) 0.0717(9) Uani 1 1 d . . . . .
N00A N 0.5414(5) 0.4054(2) 0.18984(18) 0.0857(12) Uani 1 1 d . . . . .
N00B N 0.5359(4) 0.2391(2) 0.17073(15) 0.0758(10) Uani 1 1 d . . . . .
N00C N 0.5915(4) 0.3309(2) 0.23348(18) 0.0837(12) Uani 1 1 d . . . . .
N00D N 0.1463(4) 0.3416(2) 0.26831(16) 0.0757(10) Uani 1 1 d . . . . .
N00E N 0.7088(4) 0.20255(19) 0.27930(16) 0.0759(10) Uani 1 1 d . . . . .
N00F N 0.6747(5) 0.3411(2) 0.06349(19) 0.0886(13) Uani 1 1 d . . . . .
C00G C 0.5850(4) 0.3550(3) 0.1890(2) 0.0796(13) Uani 1 1 d . . . . .
N00H N 0.1963(3) 0.2474(2) 0.32871(14) 0.0721(10) Uani 1 1 d . . . . .
C00I C 0.4058(4) 0.2319(2) 0.15696(16) 0.0715(11) Uani 1 1 d . . . . .
N00J N 0.5806(5) 0.4112(2) 0.1055(2) 0.0916(13) Uani 1 1 d . . . . .
N00K N 0.0587(5) 0.3468(3) 0.43786(19) 0.0993(16) Uani 1 1 d . . . . .
N00L N 0.1612(6) 0.4154(3) 0.3993(2) 0.1033(17) Uani 1 1 d . . . . .
C00M C -0.0200(5) 0.1890(2) 0.1805(2) 0.0790(13) Uani 1 1 d . . . . .
N00N N 0.2051(4) 0.4128(2) 0.3158(2) 0.0881(13) Uani 1 1 d . . . . .
C00O C 0.6136(4) 0.3749(2) 0.3123(2) 0.0778(12) Uani 1 1 d . . . . .
C00P C 0.1156(4) 0.3367(2) 0.35489(19) 0.0779(12) Uani 1 1 d . . . . .
C00Q C 0.5242(5) 0.3540(3) 0.2738(2) 0.0810(13) Uani 1 1 d . . . . .
H00C H 0.465381 0.326764 0.287771 0.097 Uiso 1 1 calc R U . . .
H00D H 0.468058 0.383480 0.262289 0.097 Uiso 1 1 calc R U . . .
C00R C 0.3231(4) 0.2368(2) 0.34233(17) 0.0745(12) Uani 1 1 d . . . . .
C00S C 0.6276(5) 0.3610(3) 0.1056(2) 0.0827(14) Uani 1 1 d . . . . .
C00T C 0.7490(5) 0.1729(3) 0.3156(2) 0.0801(12) Uani 1 1 d . . . . .
C00U C 0.6203(5) 0.3277(2) 0.14721(19) 0.0773(12) Uani 1 1 d . . . . .
C00V C 0.0382(5) 0.2742(2) 0.21345(18) 0.0756(11) Uani 1 1 d . . . . .
H00A H -0.044089 0.292475 0.203904 0.091 Uiso 1 1 calc R U . . .
H00B H 0.107660 0.281431 0.189591 0.091 Uiso 1 1 calc R U . . .
C00W C 0.6982(5) 0.2615(2) 0.2866(2) 0.0838(14) Uani 1 1 d . . . . .
H00E H 0.784223 0.277357 0.295272 0.101 Uiso 1 1 calc R U . . .
H00F H 0.632098 0.270436 0.311240 0.101 Uiso 1 1 calc R U . . .
C00X C 0.1568(4) 0.3620(2) 0.3127(2) 0.0805(13) Uani 1 1 d . . . . .
C00Y C 0.1213(5) 0.3858(2) 0.1897(2) 0.0781(12) Uani 1 1 d . . . . .
C00Z C -0.0341(6) 0.0956(3) 0.1532(2) 0.0897(15) Uani 1 1 d . . . . .
C010 C 0.1094(6) 0.3659(3) 0.3955(2) 0.0874(15) Uani 1 1 d . . . . .
C011 C 0.1052(5) 0.2658(3) 0.0298(2) 0.0840(14) Uani 1 1 d . . . . .
H011 H 0.040862 0.243069 0.043595 0.101 Uiso 1 1 calc R U . . .
C012 C 0.5734(5) 0.3781(3) 0.3595(2) 0.0878(15) Uani 1 1 d . . . . .
H012 H 0.488561 0.365183 0.367882 0.105 Uiso 1 1 calc R U . . .
C013 C 0.5658(5) 0.2346(2) 0.2217(2) 0.0809(13) Uani 1 1 d . . . . .
H013 H 0.481930 0.235593 0.240385 0.097 Uiso 1 1 calc R U . . .
C014 C 0.6449(5) 0.1858(3) 0.2359(2) 0.0810(13) Uani 1 1 d . . . . .
H01T H 0.586632 0.154869 0.241498 0.097 Uiso 1 1 calc R U . . .
H01V H 0.710415 0.176495 0.211106 0.097 Uiso 1 1 calc R U . . .
C015 C 0.2115(6) 0.4341(3) 0.3594(3) 0.0952(18) Uani 1 1 d . . . . .
H015 H 0.257956 0.466752 0.361952 0.114 Uiso 1 1 calc R U . . .
C016 C 0.4997(5) 0.2714(3) 0.4507(2) 0.0842(14) Uani 1 1 d . . . . .
C017 C 0.6536(5) 0.2789(2) 0.2373(2) 0.0770(12) Uani 1 1 d . . . . .
H017 H 0.732786 0.278939 0.216150 0.092 Uiso 1 1 calc R U . . .
C018 C 0.6222(5) 0.2663(3) 0.47281(19) 0.0877(16) Uani 1 1 d . . . . .
H018 H 0.687612 0.243732 0.459560 0.105 Uiso 1 1 calc R U . . .
C019 C 0.0031(5) 0.4104(2) 0.2018(2) 0.0807(13) Uani 1 1 d . . . . .
H019 H -0.019115 0.413990 0.234442 0.097 Uiso 1 1 calc R U . . .
C01A C 0.2526(5) 0.2385(3) 0.09464(19) 0.0892(16) Uani 1 1 d . . . . .
H01W H 0.185591 0.246590 0.119213 0.107 Uiso 1 1 calc R U . . .
H01X H 0.244918 0.200486 0.086146 0.107 Uiso 1 1 calc R U . . .
C01B C 0.1049(4) 0.2748(2) 0.35958(19) 0.0779(12) Uani 1 1 d . . . . .
H01A H 0.122581 0.264505 0.392967 0.093 Uiso 1 1 calc R U . . .
H01B H 0.013916 0.263641 0.351694 0.093 Uiso 1 1 calc R U . . .
C01C C 0.1640(4) 0.2426(2) 0.27836(17) 0.0733(11) Uani 1 1 d . . . . .
H01C H 0.247989 0.242729 0.259729 0.088 Uiso 1 1 calc R U . . .
C01D C 0.0774(5) 0.2930(3) -0.0118(2) 0.0894(15) Uani 1 1 d . . . . .
H01Y H -0.005493 0.288135 -0.026901 0.107 Uiso 1 1 calc R U . . .
C01E C 0.3191(5) 0.3049(3) 0.0323(2) 0.0847(14) Uani 1 1 d . . . . .
H01Z H 0.403025 0.309003 0.046902 0.102 Uiso 1 1 calc R U . . .
C01F C 0.0815(4) 0.2906(2) 0.2631(2) 0.0764(12) Uani 1 1 d . . . . .
H01F H 0.000981 0.291273 0.283621 0.092 Uiso 1 1 calc R U . . .
C01G C 0.6284(5) 0.2675(2) 0.1403(2) 0.0803(13) Uani 1 1 d . . . . .
H01 H 0.609544 0.258841 0.106664 0.096 Uiso 1 1 calc R U . . .
H H 0.719133 0.255428 0.147520 0.096 Uiso 1 1 calc R U . . .
C01H C 0.7985(6) 0.3102(3) 0.0636(3) 0.0975(18) Uani 1 1 d . . . . .
H1 H 0.871855 0.333344 0.054333 0.146 Uiso 1 1 calc R U . . .
HA H 0.791305 0.280726 0.041012 0.146 Uiso 1 1 calc R U . . .
HB H 0.814493 0.296142 0.095605 0.146 Uiso 1 1 calc R U . . .
C01I C 0.7390(5) 0.3952(3) 0.2991(3) 0.0952(18) Uani 1 1 d . . . . .
H2 H 0.768688 0.393793 0.267125 0.114 Uiso 1 1 calc R U . . .
C01J C 0.6580(7) 0.3711(3) 0.0206(2) 0.0923(16) Uani 1 1 d . . . . .
H3 H 0.564348 0.379150 0.015984 0.138 Uiso 1 1 calc R U . . .
HC H 0.690457 0.350370 -0.006523 0.138 Uiso 1 1 calc R U . . .
HD H 0.707924 0.404364 0.022886 0.138 Uiso 1 1 calc R U . . .
C01K C 0.2129(5) 0.3647(3) 0.2271(2) 0.0798(13) Uani 1 1 d . . . . .
H01D H 0.270106 0.337282 0.212558 0.096 Uiso 1 1 calc R U . . .
H01E H 0.270408 0.394012 0.238097 0.096 Uiso 1 1 calc R U . . .
C01L C 0.4049(5) 0.3056(3) 0.4714(2) 0.0925(17) Uani 1 1 d . . . . .
H01L H 0.322032 0.310935 0.456338 0.111 Uiso 1 1 calc R U . . .
C01M C 0.5351(5) 0.4282(3) 0.1464(2) 0.0946(16) Uani 1 1 d . . . . .
H4 H 0.490992 0.461436 0.145292 0.114 Uiso 1 1 calc R U . . .
C01N C 0.2889(6) 0.3326(3) -0.0088(2) 0.0924(17) Uani 1 1 d . . . . .
H5 H 0.352169 0.356173 -0.022004 0.111 Uiso 1 1 calc R U . . .
C01O C 0.4762(5) 0.2425(3) 0.4058(2) 0.0904(16) Uani 1 1 d . . . . .
H01G H 0.540991 0.254142 0.381664 0.108 Uiso 1 1 calc R U . . .
H01H H 0.488710 0.203923 0.411191 0.108 Uiso 1 1 calc R U . . .
C01P C 0.6478(6) 0.2945(3) 0.5143(2) 0.0977(19) Uani 1 1 d . . . . .
H01P H 0.733011 0.292273 0.528194 0.117 Uiso 1 1 calc R U . . .
C01Q C 0.4334(6) 0.3311(3) 0.5132(3) 0.105(2) Uani 1 1 d . . . . .
H01Q H 0.368581 0.353339 0.527264 0.127 Uiso 1 1 calc R U . . .
C01R C 0.0798(5) 0.1962(2) 0.2614(2) 0.0806(13) Uani 1 1 d . . . . .
H01I H 0.134898 0.164936 0.253578 0.097 Uiso 1 1 calc R U . . .
H01J H 0.013896 0.185967 0.285731 0.097 Uiso 1 1 calc R U . . .
C01S C -0.1774(6) 0.0962(3) 0.1372(2) 0.0858(14) Uani 1 1 d . . . . .
H01K H -0.235115 0.092507 0.164917 0.129 Uiso 1 1 calc R U . . .
H01M H -0.193011 0.066678 0.115163 0.129 Uiso 1 1 calc R U . . .
H01N H -0.196384 0.129916 0.121053 0.129 Uiso 1 1 calc R U . . .
C01T C 0.8184(6) 0.4178(3) 0.3355(2) 0.0908(15) Uani 1 1 d . . . . .
H6 H 0.902524 0.432043 0.327878 0.109 Uiso 1 1 calc R U . . .
C01U C -0.0833(6) 0.4298(3) 0.1677(3) 0.1004(19) Uani 1 1 d . . . . .
H01U H -0.162382 0.447099 0.176965 0.120 Uiso 1 1 calc R U . . .
C01V C 0.7753(7) 0.4190(3) 0.3798(3) 0.0983(18) Uani 1 1 d . . . . .
H7 H 0.830611 0.434094 0.403538 0.118 Uiso 1 1 calc R U . . .
C01W C 0.2285(5) 0.2720(3) 0.05162(18) 0.0793(13) Uani 1 1 d . . . . .
C01X C -0.0649(6) 0.3157(4) 0.4378(3) 0.105(2) Uani 1 1 d . . . . .
H01O H -0.108518 0.319429 0.406907 0.158 Uiso 1 1 calc R U . . .
H01R H -0.123316 0.328909 0.462945 0.158 Uiso 1 1 calc R U . . .
H01S H -0.044731 0.278171 0.443609 0.158 Uiso 1 1 calc R U . . .
C01Y C 0.7484(8) 0.0278(3) 0.3092(2) 0.1015(18) Uani 1 1 d . . . . .
H8 H 0.658217 0.028527 0.296668 0.152 Uiso 1 1 calc R U . . .
HE H 0.759581 -0.003363 0.329656 0.152 Uiso 1 1 calc R U . . .
HF H 0.811019 0.025960 0.282674 0.152 Uiso 1 1 calc R U . . .
C01Z C 0.6509(7) 0.3990(3) 0.3936(3) 0.0985(18) Uani 1 1 d . . . . .
H9 H 0.622889 0.400198 0.425836 0.118 Uiso 1 1 calc R U . . .
C020 C 0.0637(7) 0.4008(3) 0.1074(2) 0.0953(17) Uani 1 1 d . . . . .
H020 H 0.086032 0.397534 0.074712 0.114 Uiso 1 1 calc R U . . .
C021 C 0.1502(6) 0.3823(3) 0.1416(2) 0.0896(15) Uani 1 1 d . . . . .
H021 H 0.231357 0.366808 0.131908 0.107 Uiso 1 1 calc R U . . .
C022 C 0.5544(6) 0.3251(4) 0.5357(3) 0.109(2) Uani 1 1 d . . . . .
H022 H 0.571631 0.342060 0.565214 0.131 Uiso 1 1 calc R U . . .
C023 C 0.7749(6) 0.0803(3) 0.3392(2) 0.0976(18) Uani 1 1 d . . . . .
C024 C -0.0527(7) 0.4235(3) 0.1197(3) 0.105(2) Uani 1 1 d . . . . .
H024 H -0.112686 0.435089 0.095926 0.126 Uiso 1 1 calc R U . . .
C025 C 0.0792(9) 0.3757(4) 0.4831(3) 0.120(3) Uani 1 1 d . . . . .
H02A H 0.148418 0.402445 0.478788 0.180 Uiso 1 1 calc R U . . .
H02B H 0.105887 0.350543 0.507885 0.180 Uiso 1 1 calc R U . . .
H02C H -0.003017 0.393209 0.492460 0.180 Uiso 1 1 calc R U . . .
C026 C 0.1673(6) 0.3264(3) -0.0311(2) 0.0879(15) Uani 1 1 d . . . . .
H026 H 0.147661 0.345373 -0.059478 0.105 Uiso 1 1 calc R U . . .
C027 C -0.0039(7) 0.0459(3) 0.1786(3) 0.1015(18) Uani 1 1 d . . . . .
H02D H 0.088967 0.045907 0.188284 0.152 Uiso 1 1 calc R U . . .
H02E H -0.020482 0.015544 0.157584 0.152 Uiso 1 1 calc R U . . .
H02F H -0.059986 0.043073 0.206883 0.152 Uiso 1 1 calc R U . . .
C028 C 0.0578(7) 0.1058(3) 0.1116(3) 0.0984(17) Uani 1 1 d . . . . .
H02G H 0.029158 0.137781 0.094612 0.148 Uiso 1 1 calc R U . . .
H02H H 0.055820 0.075315 0.089985 0.148 Uiso 1 1 calc R U . . .
H02I H 0.147792 0.110969 0.123464 0.148 Uiso 1 1 calc R U . . .
C029 C 0.6885(9) 0.0821(4) 0.3821(3) 0.124(3) Uani 1 1 d . . . . .
H02J H 0.722299 0.108735 0.404443 0.186 Uiso 1 1 calc R U . . .
H02K H 0.687836 0.047163 0.397504 0.186 Uiso 1 1 calc R U . . .
H02L H 0.598602 0.091621 0.372598 0.186 Uiso 1 1 calc R U . . .
C02A C 0.9196(7) 0.0856(4) 0.3490(3) 0.117(2) Uani 1 1 d . . . . .
H02M H 0.969822 0.072029 0.321832 0.176 Uiso 1 1 calc R U . . .
H02N H 0.942298 0.065202 0.377553 0.176 Uiso 1 1 calc R U . . .
H02O H 0.941361 0.123148 0.354101 0.176 Uiso 1 1 calc R U . . .

loop_
_atom_site_aniso_label
_atom_site_aniso_U_11
_atom_site_aniso_U_22
_atom_site_aniso_U_33
_atom_site_aniso_U_23
_atom_site_aniso_U_13
_atom_site_aniso_U_12
O001 0.0453(14) 0.125(3) 0.0718(17) -0.0082(19) -0.0026(12) 0.0063(15)
O002 0.0661(17) 0.098(2) 0.0748(18) 0.0110(17) -0.0069(14) -0.0088(16)
O003 0.0596(16) 0.112(3) 0.0664(16) 0.0078(17) -0.0005(13) -0.0144(17)
O004 0.0719(19) 0.094(2) 0.089(2) 0.0167(19) -0.0149(17) -0.0113(17)
O005 0.0592(16) 0.112(3) 0.0767(18) 0.0012(18) 0.0015(14) 0.0118(17)
O006 0.0530(15) 0.110(3) 0.083(2) 0.0069(19) 0.0023(14) -0.0125(16)
O007 0.077(2) 0.107(3) 0.079(2) 0.0103(19) 0.0052(17) 0.0060(19)
O008 0.080(2) 0.113(3) 0.098(3) 0.004(2) -0.014(2) 0.000(2)
N009 0.0583(18) 0.089(3) 0.0681(19) 0.0122(18) -0.0088(14) -0.0082(17)
N00A 0.068(2) 0.100(3) 0.090(3) 0.005(2) 0.002(2) 0.000(2)
N00B 0.0529(17) 0.103(3) 0.071(2) 0.0020(19) -0.0026(14) -0.0048(18)
N00C 0.0526(18) 0.107(3) 0.091(3) 0.004(2) 0.0003(18) 0.0036(19)
N00D 0.0497(17) 0.096(3) 0.081(2) 0.003(2) 0.0013(15) -0.0049(17)
N00E 0.061(2) 0.087(3) 0.080(2) 0.002(2) -0.0048(16) -0.0003(18)
N00F 0.071(2) 0.103(3) 0.092(3) 0.012(3) 0.010(2) -0.006(2)
C00G 0.0502(19) 0.106(4) 0.082(3) 0.010(3) 0.0009(18) -0.002(2)
N00H 0.0463(15) 0.103(3) 0.0670(19) -0.0015(19) -0.0007(13) 0.0049(17)
C00I 0.058(2) 0.092(3) 0.065(2) 0.007(2) -0.0042(16) -0.007(2)
N00J 0.067(2) 0.103(4) 0.105(3) 0.012(3) 0.005(2) -0.007(2)
N00K 0.077(3) 0.136(5) 0.085(3) -0.015(3) 0.011(2) 0.024(3)
N00L 0.079(3) 0.127(5) 0.104(4) -0.021(3) 0.002(3) 0.020(3)
C00M 0.056(2) 0.094(3) 0.088(3) 0.020(3) -0.007(2) -0.010(2)
N00N 0.057(2) 0.096(3) 0.112(3) -0.016(3) -0.004(2) 0.0012(19)
C00O 0.052(2) 0.091(3) 0.090(3) -0.011(3) 0.002(2) 0.007(2)
C00P 0.0517(19) 0.101(4) 0.081(3) -0.010(3) -0.0006(18) 0.008(2)
C00Q 0.050(2) 0.098(3) 0.095(3) 0.002(3) 0.013(2) -0.003(2)
C00R 0.0511(19) 0.106(4) 0.066(2) 0.012(2) 0.0019(16) 0.006(2)
C00S 0.058(2) 0.095(4) 0.095(3) -0.006(3) 0.011(2) -0.010(2)
C00T 0.064(2) 0.097(4) 0.080(3) -0.005(3) -0.002(2) -0.004(2)
C00U 0.053(2) 0.097(3) 0.082(3) 0.000(2) 0.0013(19) -0.002(2)
C00V 0.060(2) 0.096(3) 0.071(2) 0.002(2) -0.0042(18) 0.000(2)
C00W 0.047(2) 0.098(4) 0.106(4) -0.008(3) -0.006(2) -0.002(2)
C00X 0.049(2) 0.094(3) 0.098(3) -0.008(3) -0.001(2) 0.004(2)
C00Y 0.063(2) 0.090(3) 0.081(3) -0.003(2) 0.001(2) -0.007(2)
C00Z 0.070(3) 0.090(4) 0.109(4) 0.005(3) -0.008(3) -0.009(2)
C010 0.068(3) 0.111(4) 0.084(3) -0.011(3) -0.006(2) 0.018(3)
C011 0.068(3) 0.105(4) 0.079(3) 0.012(3) 0.006(2) 0.001(3)
C012 0.061(2) 0.110(4) 0.092(3) -0.015(3) 0.008(2) 0.008(2)
C013 0.062(2) 0.092(3) 0.089(3) 0.009(3) -0.002(2) -0.003(2)
C014 0.066(3) 0.103(4) 0.074(2) 0.002(3) 0.001(2) -0.011(2)
C015 0.067(3) 0.097(4) 0.121(5) -0.028(4) -0.012(3) 0.009(3)
C016 0.049(2) 0.112(4) 0.092(3) -0.009(3) 0.002(2) 0.001(2)
C017 0.054(2) 0.090(3) 0.087(3) 0.002(2) 0.0072(19) -0.001(2)
C018 0.058(2) 0.130(5) 0.075(3) -0.001(3) -0.0047(19) 0.001(3)
C019 0.063(2) 0.100(4) 0.079(3) 0.010(3) -0.006(2) 0.001(2)
C01A 0.063(2) 0.133(5) 0.071(2) 0.013(3) -0.004(2) -0.024(3)
C01B 0.0467(19) 0.106(4) 0.081(3) -0.001(2) 0.0064(17) 0.000(2)
C01C 0.0502(19) 0.102(3) 0.067(2) 0.003(2) -0.0067(16) -0.005(2)
C01D 0.061(2) 0.116(4) 0.091(3) 0.012(3) 0.001(2) 0.008(3)
C01E 0.058(2) 0.104(4) 0.092(3) 0.003(3) 0.010(2) 0.000(2)
C01F 0.0513(19) 0.090(3) 0.088(3) -0.003(2) -0.0106(18) 0.001(2)
C01G 0.052(2) 0.102(4) 0.086(3) 0.007(3) 0.0087(19) -0.003(2)
C01H 0.066(3) 0.113(5) 0.114(4) 0.001(4) 0.013(3) -0.011(3)
C01I 0.051(2) 0.096(4) 0.139(5) -0.013(4) 0.011(3) 0.001(2)
C01J 0.087(4) 0.105(4) 0.085(3) 0.012(3) 0.001(3) -0.009(3)
C01K 0.054(2) 0.101(4) 0.085(3) 0.007(3) -0.0041(19) -0.006(2)
C01L 0.054(2) 0.124(5) 0.101(4) -0.019(3) -0.001(2) 0.003(3)
C01M 0.060(2) 0.122(5) 0.102(4) -0.001(3) 0.005(2) 0.003(3)
C01N 0.069(3) 0.121(5) 0.087(3) 0.022(3) -0.001(2) -0.007(3)
C01O 0.050(2) 0.129(5) 0.092(3) -0.011(3) -0.010(2) 0.011(3)
C01P 0.063(3) 0.137(5) 0.093(4) -0.024(4) -0.005(2) -0.012(3)
C01Q 0.067(3) 0.120(5) 0.130(5) -0.044(4) -0.012(3) -0.002(3)
C01R 0.060(2) 0.095(4) 0.087(3) 0.017(3) -0.012(2) -0.006(2)
C01S 0.071(3) 0.102(4) 0.084(3) 0.005(3) -0.007(2) -0.008(3)
C01T 0.067(3) 0.101(4) 0.104(4) -0.007(3) -0.007(3) 0.002(3)
C01U 0.061(3) 0.104(4) 0.136(5) 0.031(4) -0.005(3) 0.001(3)
C01V 0.087(4) 0.115(5) 0.092(4) -0.010(3) -0.010(3) 0.009(3)
C01W 0.067(2) 0.104(4) 0.067(2) 0.007(2) 0.0034(19) -0.005(2)
C01X 0.062(3) 0.154(6) 0.100(4) 0.007(4) 0.024(3) 0.020(3)
C01Y 0.119(5) 0.111(5) 0.074(3) 0.008(3) 0.009(3) 0.006(4)
C01Z 0.088(4) 0.116(5) 0.092(4) -0.019(3) -0.011(3) -0.003(3)
C020 0.097(4) 0.118(5) 0.070(3) 0.011(3) -0.002(3) -0.012(3)
C021 0.077(3) 0.095(4) 0.096(4) 0.008(3) -0.002(3) -0.012(3)
C022 0.069(3) 0.144(6) 0.115(5) -0.033(4) -0.005(3) 0.000(3)
C023 0.070(3) 0.126(5) 0.096(4) 0.033(4) -0.007(3) 0.002(3)
C024 0.095(4) 0.105(5) 0.114(5) 0.041(4) -0.021(4) -0.013(3)
C025 0.120(6) 0.142(7) 0.098(4) -0.017(4) 0.012(4) 0.036(5)
C026 0.075(3) 0.112(4) 0.076(3) 0.011(3) 0.007(2) 0.004(3)
C027 0.083(4) 0.114(5) 0.107(4) 0.005(4) -0.017(3) 0.000(3)
C028 0.083(3) 0.113(5) 0.099(4) -0.003(3) 0.004(3) -0.001(3)
C029 0.106(5) 0.165(8) 0.102(5) 0.021(5) 0.023(4) -0.004(5)
C02A 0.084(4) 0.145(6) 0.122(5) 0.013(5) -0.019(4) 0.014(4)

loop_
_atom_type_symbol
_atom_type_description
_atom_type_scat_dispersion_real
_atom_type_scat_dispersion_imag
_atom_type_scat_source
C C 0.0181 0.0091 'International Tables Vol C Tables 4.2.6.8 and 6.1.1.4'
H H 0.0000 0.0000 'International Tables Vol C Tables 4.2.6.8 and 6.1.1.4'
N N 0.0311 0.0180 'International Tables Vol C Tables 4.2.6.8 and 6.1.1.4'
O O 0.0492 0.0322 'International Tables Vol C Tables 4.2.6.8 and 6.1.1.4'

loop_
_exptl_crystal_face_index_h
_exptl_crystal_face_index_k
_exptl_crystal_face_index_l
_exptl_crystal_face_perp_dist
0 -10 14 0.0646
0 10 -14 0.0480
6 -3 -8 0.1378
0 -4 -18 0.0166
0 4 18 0.0840
-6 4 -8 0.1677
2 3 17 0.0920
4 -7 -12 0.0936
0 -15 -7 0.0282
0 15 7 0.0919
0 -15 7 0.0461
-6 3 4 0.1820

loop_
_geom_angle_atom_site_label_1
_geom_angle_atom_site_label_2
_geom_angle_atom_site_label_3
_geom_angle
_geom_angle_site_symmetry_1
_geom_angle_site_symmetry_3
_geom_angle_publ_flag
C00R O001 C01O 114.9(4) . . ?
C00I O003 C01A 116.3(4) . . ?
C00M O004 C00Z 120.2(4) . . ?
C00T O007 C023 119.5(5) . . ?
C00M N009 C00V 117.3(4) . . ?
C00M N009 C01R 125.8(5) . . ?
C01R N009 C00V 113.4(4) . . ?
C00G N00A C01M 113.6(5) . . ?
C00I N00B C013 117.3(4) . . ?
C00I N00B C01G 120.8(4) . . ?
C01G N00B C013 118.5(4) . . ?
C00G N00C C00Q 120.4(5) . . ?
C00G N00C C017 118.7(5) . . ?
C00Q N00C C017 120.5(5) . . ?
C00X N00D C01F 117.7(5) . . ?
C00X N00D C01K 122.9(5) . . ?
C01F N00D C01K 118.8(5) . . ?
C00T N00E C00W 118.2(5) . . ?
C00T N00E C014 128.5(5) . . ?
C014 N00E C00W 111.8(5) . . ?
C00S N00F C01H 119.1(5) . . ?
C00S N00F C01J 119.5(6) . . ?
C01J N00F C01H 112.3(5) . . ?
N00A C00G N00C 114.4(5) . . ?
N00A C00G C00U 124.0(5) . . ?
N00C C00G C00U 121.6(5) . . ?
C00R N00H C01B 121.8(4) . . ?
C00R N00H C01C 117.9(4) . . ?
C01B N00H C01C 118.5(4) . . ?
O003 C00I N00B 113.0(4) . . ?
O006 C00I O003 122.6(4) . . ?
O006 C00I N00B 124.4(4) . . ?
C01M N00J C00S 115.3(6) . . ?
C010 N00K C01X 119.9(6) . . ?
C010 N00K C025 121.1(7) . . ?
C01X N00K C025 112.3(6) . . ?
C015 N00L C010 114.3(6) . . ?
O002 C00M O004 125.7(5) . . ?
O002 C00M N009 125.2(5) . . ?
N009 C00M O004 109.1(4) . . ?
C015 N00N C00X 116.7(6) . . ?
C012 C00O C00Q 122.0(5) . . ?
C012 C00O C01I 119.4(6) . . ?
C01I C00O C00Q 118.5(5) . . ?
C00X C00P C01B 122.7(5) . . ?
C010 C00P C00X 118.5(6) . . ?
C010 C00P C01B 117.5(5) . . ?
N00C C00Q C00O 114.9(4) . . ?
N00C C00Q H00C 108.6 . . ?
N00C C00Q H00D 108.6 . . ?
C00O C00Q H00C 108.6 . . ?
C00O C00Q H00D 108.6 . . ?
H00C C00Q H00D 107.5 . . ?
O001 C00R N00H 111.1(4) . . ?
O005 C00R O001 124.9(4) . . ?
O005 C00R N00H 124.0(5) . . ?
N00F C00S C00U 120.3(5) . . ?
N00J C00S N00F 117.7(6) . . ?
N00J C00S C00U 121.8(5) . . ?
O008 C00T O007 126.5(6) . . ?
O008 C00T N00E 123.7(6) . . ?
N00E C00T O007 109.8(5) . . ?
C00G C00U C00S 114.0(5) . . ?
C00G C00U C01G 127.1(5) . . ?
C00S C00U C01G 118.1(5) . . ?
N009 C00V H00A 111.5 . . ?
N009 C00V H00B 111.5 . . ?
N009 C00V C01F 101.5(4) . . ?
H00A C00V H00B 109.3 . . ?
C01F C00V H00A 111.5 . . ?
C01F C00V H00B 111.5 . . ?
N00E C00W H00E 111.7 . . ?
N00E C00W H00F 111.7 . . ?
N00E C00W C017 100.5(5) . . ?
H00E C00W H00F 109.4 . . ?
C017 C00W H00E 111.7 . . ?
C017 C00W H00F 111.7 . . ?
N00D C00X N00N 116.2(6) . . ?
N00D C00X C00P 125.5(5) . . ?
N00N C00X C00P 118.2(5) . . ?
C019 C00Y C01K 121.3(5) . . ?
C021 C00Y C019 116.7(5) . . ?
C021 C00Y C01K 122.0(5) . . ?
O004 C00Z C01S 110.3(5) . . ?
O004 C00Z C027 101.3(5) . . ?
O004 C00Z C028 110.4(5) . . ?
C027 C00Z C01S 110.5(5) . . ?
C027 C00Z C028 112.9(6) . . ?
C028 C00Z C01S 110.9(5) . . ?
N00L C010 N00K 113.3(6) . . ?
N00L C010 C00P 122.9(6) . . ?
C00P C010 N00K 123.6(7) . . ?
C01D C011 H011 120.1 . . ?
C01D C011 C01W 119.8(5) . . ?
C01W C011 H011 120.1 . . ?
C00O C012 H012 119.0 . . ?
C01Z C012 C00O 122.1(6) . . ?
C01Z C012 H012 119.0 . . ?
N00B C013 H013 109.5 . . ?
N00B C013 C014 115.2(5) . . ?
N00B C013 C017 110.6(5) . . ?
C014 C013 H013 109.5 . . ?
C017 C013 H013 109.5 . . ?
C017 C013 C014 102.3(4) . . ?
N00E C014 C013 102.8(5) . . ?
N00E C014 H01T 111.2 . . ?
N00E C014 H01V 111.2 . . ?
C013 C014 H01T 111.2 . . ?
C013 C014 H01V 111.2 . . ?
H01T C014 H01V 109.1 . . ?
N00L C015 N00N 128.0(7) . . ?
N00L C015 H015 116.0 . . ?
N00N C015 H015 116.0 . . ?
C018 C016 C01L 118.6(5) . . ?
C018 C016 C01O 118.6(5) . . ?
C01L C016 C01O 122.7(5) . . ?
N00C C017 C00W 117.1(5) . . ?
N00C C017 C013 113.0(4) . . ?
N00C C017 H017 107.7 . . ?
C00W C017 H017 107.7 . . ?
C013 C017 C00W 103.2(5) . . ?
C013 C017 H017 107.7 . . ?
C016 C018 H018 120.2 . . ?
C01P C018 C016 119.5(6) . . ?
C01P C018 H018 120.2 . . ?
C00Y C019 H019 118.9 . . ?
C01U C019 C00Y 122.1(6) . . ?
C01U C019 H019 118.9 . . ?
O003 C01A H01W 109.7 . . ?
O003 C01A H01X 109.7 . . ?
O003 C01A C01W 109.8(4) . . ?
H01W C01A H01X 108.2 . . ?
C01W C01A H01W 109.7 . . ?
C01W C01A H01X 109.7 . . ?
N00H C01B C00P 112.3(4) . . ?
N00H C01B H01A 109.1 . . ?
N00H C01B H01B 109.1 . . ?
C00P C01B H01A 109.1 . . ?
C00P C01B H01B 109.1 . . ?
H01A C01B H01B 107.9 . . ?
N00H C01C H01C 108.5 . . ?
N00H C01C C01F 109.3(4) . . ?
N00H C01C C01R 119.5(4) . . ?
C01F C01C H01C 108.5 . . ?
C01R C01C H01C 108.5 . . ?
C01R C01C C01F 102.2(4) . . ?
C011 C01D H01Y 119.7 . . ?
C026 C01D C011 120.6(6) . . ?
C026 C01D H01Y 119.7 . . ?
C01N C01E H01Z 120.2 . . ?
C01W C01E H01Z 120.2 . . ?
C01W C01E C01N 119.5(5) . . ?
N00D C01F C00V 117.7(5) . . ?
N00D C01F C01C 115.0(4) . . ?
N00D C01F H01F 107.3 . . ?
C00V C01F C01C 101.6(4) . . ?
C00V C01F H01F 107.3 . . ?
C01C C01F H01F 107.3 . . ?
N00B C01G C00U 112.2(4) . . ?
N00B C01G H01 109.2 . . ?
N00B C01G H 109.2 . . ?
C00U C01G H01 109.2 . . ?
C00U C01G H 109.2 . . ?
H01 C01G H 107.9 . . ?
N00F C01H H1 109.5 . . ?
N00F C01H HA 109.5 . . ?
N00F C01H HB 109.5 . . ?
H1 C01H HA 109.5 . . ?
H1 C01H HB 109.5 . . ?
HA C01H HB 109.5 . . ?
C00O C01I H2 121.1 . . ?
C01T C01I C00O 117.7(7) . . ?
C01T C01I H2 121.1 . . ?
N00F C01J H3 109.5 . . ?
N00F C01J HC 109.5 . . ?
N00F C01J HD 109.5 . . ?
H3 C01J HC 109.5 . . ?
H3 C01J HD 109.5 . . ?
HC C01J HD 109.5 . . ?
N00D C01K C00Y 114.2(4) . . ?
N00D C01K H01D 108.7 . . ?
N00D C01K H01E 108.7 . . ?
C00Y C01K H01D 108.7 . . ?
C00Y C01K H01E 108.7 . . ?
H01D C01K H01E 107.6 . . ?
C016 C01L H01L 120.3 . . ?
C01Q C01L C016 119.5(5) . . ?
C01Q C01L H01L 120.3 . . ?
N00A C01M H4 115.1 . . ?
N00J C01M N00A 129.7(7) . . ?
N00J C01M H4 115.1 . . ?
C01E C01N H5 119.4 . . ?
C01E C01N C026 121.1(6) . . ?
C026 C01N H5 119.4 . . ?
O001 C01O C016 111.0(5) . . ?
O001 C01O H01G 109.4 . . ?
O001 C01O H01H 109.4 . . ?
C016 C01O H01G 109.4 . . ?
C016 C01O H01H 109.4 . . ?
H01G C01O H01H 108.0 . . ?
C018 C01P H01P 119.0 . . ?
C022 C01P C018 121.9(6) . . ?
C022 C01P H01P 119.0 . . ?
C01L C01Q H01Q 119.1 . . ?
C01L C01Q C022 121.8(6) . . ?
C022 C01Q H01Q 119.1 . . ?
N009 C01R C01C 102.6(4) . . ?
N009 C01R H01I 111.2 . . ?
N009 C01R H01J 111.2 . . ?
C01C C01R H01I 111.2 . . ?
C01C C01R H01J 111.2 . . ?
H01I C01R H01J 109.2 . . ?
C00Z C01S H01K 109.5 . . ?
C00Z C01S H01M 109.5 . . ?
C00Z C01S H01N 109.5 . . ?
H01K C01S H01M 109.5 . . ?
H01K C01S H01N 109.5 . . ?
H01M C01S H01N 109.5 . . ?
C01I C01T H6 120.0 . . ?
C01V C01T C01I 120.1(6) . . ?
C01V C01T H6 120.0 . . ?
C019 C01U H01U 120.4 . . ?
C019 C01U C024 119.3(6) . . ?
C024 C01U H01U 120.4 . . ?
C01T C01V H7 118.5 . . ?
C01T C01V C01Z 123.0(7) . . ?
C01Z C01V H7 118.5 . . ?
C011 C01W C01A 115.9(5) . . ?
C01E C01W C011 120.0(5) . . ?
C01E C01W C01A 124.0(5) . . ?
N00K C01X H01O 109.5 . . ?
N00K C01X H01R 109.5 . . ?
N00K C01X H01S 109.5 . . ?
H01O C01X H01R 109.5 . . ?
H01O C01X H01S 109.5 . . ?
H01R C01X H01S 109.5 . . ?
H8 C01Y HE 109.5 . . ?
H8 C01Y HF 109.5 . . ?
HE C01Y HF 109.5 . . ?
C023 C01Y H8 109.5 . . ?
C023 C01Y HE 109.5 . . ?
C023 C01Y HF 109.5 . . ?
C012 C01Z C01V 117.7(7) . . ?
C012 C01Z H9 121.2 . . ?
C01V C01Z H9 121.2 . . ?
C021 C020 H020 119.4 . . ?
C024 C020 H020 119.4 . . ?
C024 C020 C021 121.1(6) . . ?
C00Y C021 H021 119.3 . . ?
C020 C021 C00Y 121.4(6) . . ?
C020 C021 H021 119.3 . . ?
C01P C022 C01Q 118.4(7) . . ?
C01P C022 H022 120.8 . . ?
C01Q C022 H022 120.8 . . ?
O007 C023 C01Y 100.1(5) . . ?
O007 C023 C029 112.9(6) . . ?
O007 C023 C02A 107.2(6) . . ?
C029 C023 C01Y 110.8(7) . . ?
C029 C023 C02A 115.0(7) . . ?
C02A C023 C01Y 109.8(7) . . ?
C01U C024 H024 120.4 . . ?
C020 C024 C01U 119.2(6) . . ?
C020 C024 H024 120.4 . . ?
N00K C025 H02A 109.5 . . ?
N00K C025 H02B 109.5 . . ?
N00K C025 H02C 109.5 . . ?
H02A C025 H02B 109.5 . . ?
H02A C025 H02C 109.5 . . ?
H02B C025 H02C 109.5 . . ?
C01D C026 C01N 119.0(6) . . ?
C01D C026 H026 120.5 . . ?
C01N C026 H026 120.5 . . ?
C00Z C027 H02D 109.5 . . ?
C00Z C027 H02E 109.5 . . ?
C00Z C027 H02F 109.5 . . ?
H02D C027 H02E 109.5 . . ?
H02D C027 H02F 109.5 . . ?
H02E C027 H02F 109.5 . . ?
C00Z C028 H02G 109.5 . . ?
C00Z C028 H02H 109.5 . . ?
C00Z C028 H02I 109.5 . . ?
H02G C028 H02H 109.5 . . ?
H02G C028 H02I 109.5 . . ?
H02H C028 H02I 109.5 . . ?
C023 C029 H02J 109.5 . . ?
C023 C029 H02K 109.5 . . ?
C023 C029 H02L 109.5 . . ?
H02J C029 H02K 109.5 . . ?
H02J C029 H02L 109.5 . . ?
H02K C029 H02L 109.5 . . ?
C023 C02A H02M 109.5 . . ?
C023 C02A H02N 109.5 . . ?
C023 C02A H02O 109.5 . . ?
H02M C02A H02N 109.5 . . ?
H02M C02A H02O 109.5 . . ?
H02N C02A H02O 109.5 . . ?

loop_
_geom_bond_atom_site_label_1
_geom_bond_atom_site_label_2
_geom_bond_distance
_geom_bond_site_symmetry_2
_geom_bond_publ_flag
O001 C00R 1.368(6) . ?
O001 C01O 1.443(5) . ?
O002 C00M 1.218(6) . ?
O003 C00I 1.328(6) . ?
O003 C01A 1.435(6) . ?
O004 C00M 1.385(7) . ?
O004 C00Z 1.470(8) . ?
O005 C00R 1.233(6) . ?
O006 C00I 1.228(6) . ?
O007 C00T 1.357(8) . ?
O007 C023 1.463(7) . ?
O008 C00T 1.215(7) . ?
N009 C00M 1.365(7) . ?
N009 C00V 1.455(7) . ?
N009 C01R 1.437(6) . ?
N00A C00G 1.344(8) . ?
N00A C01M 1.350(8) . ?
N00B C00I 1.387(6) . ?
N00B C013 1.470(7) . ?
N00B C01G 1.457(6) . ?
N00C C00G 1.391(7) . ?
N00C C00Q 1.444(7) . ?
N00C C017 1.455(8) . ?
N00D C00X 1.354(7) . ?
N00D C01F 1.449(7) . ?
N00D C01K 1.462(7) . ?
N00E C00T 1.329(7) . ?
N00E C00W 1.501(8) . ?
N00E C014 1.446(7) . ?
N00F C00S 1.372(8) . ?
N00F C01H 1.476(9) . ?
N00F C01J 1.434(8) . ?
C00G C00U 1.408(8) . ?
N00H C00R 1.368(5) . ?
N00H C01B 1.446(6) . ?
N00H C01C 1.458(6) . ?
N00J C00S 1.350(9) . ?
N00J C01M 1.309(9) . ?
N00K C010 1.382(9) . ?
N00K C01X 1.478(10) . ?
N00K C025 1.479(10) . ?
N00L C010 1.356(10) . ?
N00L C015 1.318(10) . ?
N00N C00X 1.371(8) . ?
N00N C015 1.339(9) . ?
C00O C00Q 1.508(8) . ?
C00O C012 1.389(8) . ?
C00O C01I 1.420(7) . ?
C00P C00X 1.409(8) . ?
C00P C010 1.359(8) . ?
C00P C01B 1.567(9) . ?
C00Q H00C 0.9900 . ?
C00Q H00D 0.9900 . ?
C00S C00U 1.441(8) . ?
C00U C01G 1.529(9) . ?
C00V H00A 0.9900 . ?
C00V H00B 0.9900 . ?
C00V C01F 1.521(7) . ?
C00W H00E 0.9900 . ?
C00W H00F 0.9900 . ?
C00W C017 1.522(8) . ?
C00Y C019 1.391(8) . ?
C00Y C01K 1.500(7) . ?
C00Y C021 1.386(8) . ?
C00Z C01S 1.523(8) . ?
C00Z C027 1.473(10) . ?
C00Z C028 1.516(9) . ?
C011 H011 0.9500 . ?
C011 C01D 1.384(8) . ?
C011 C01W 1.401(8) . ?
C012 H012 0.9500 . ?
C012 C01Z 1.348(9) . ?
C013 H013 1.0000 . ?
C013 C014 1.519(9) . ?
C013 C017 1.494(8) . ?
C014 H01T 0.9900 . ?
C014 H01V 0.9900 . ?
C015 H015 0.9500 . ?
C016 C018 1.394(7) . ?
C016 C01L 1.416(8) . ?
C016 C01O 1.477(8) . ?
C017 H017 1.0000 . ?
C018 H018 0.9500 . ?
C018 C01P 1.390(8) . ?
C019 H019 0.9500 . ?
C019 C01U 1.387(8) . ?
C01A H01W 0.9900 . ?
C01A H01X 0.9900 . ?
C01A C01W 1.493(8) . ?
C01B H01A 0.9900 . ?
C01B H01B 0.9900 . ?
C01C H01C 1.0000 . ?
C01C C01F 1.531(7) . ?
C01C C01R 1.523(8) . ?
C01D H01Y 0.9500 . ?
C01D C026 1.355(9) . ?
C01E H01Z 0.9500 . ?
C01E C01N 1.384(8) . ?
C01E C01W 1.351(8) . ?
C01F H01F 1.0000 . ?
C01G H01 0.9900 . ?
C01G H 0.9900 . ?
C01H H1 0.9800 . ?
C01H HA 0.9800 . ?
C01H HB 0.9800 . ?
C01I H2 0.9500 . ?
C01I C01T 1.419(9) . ?
C01J H3 0.9800 . ?
C01J HC 0.9800 . ?
C01J HD 0.9800 . ?
C01K H01D 0.9900 . ?
C01K H01E 0.9900 . ?
C01L H01L 0.9500 . ?
C01L C01Q 1.369(9) . ?
C01M H4 0.9500 . ?
C01N H5 0.9500 . ?
C01N C026 1.393(8) . ?
C01O H01G 0.9900 . ?
C01O H01H 0.9900 . ?
C01P H01P 0.9500 . ?
C01P C022 1.361(10) . ?
C01Q H01Q 0.9500 . ?
C01Q C022 1.388(9) . ?
C01R H01I 0.9900 . ?
C01R H01J 0.9900 . ?
C01S H01K 0.9800 . ?
C01S H01M 0.9800 . ?
C01S H01N 0.9800 . ?
C01T H6 0.9500 . ?
C01T C01V 1.322(10) . ?
C01U H01U 0.9500 . ?
C01U C024 1.392(11) . ?
C01V H7 0.9500 . ?
C01V C01Z 1.413(11) . ?
C01X H01O 0.9800 . ?
C01X H01R 0.9800 . ?
C01X H01S 0.9800 . ?
C01Y H8 0.9800 . ?
C01Y HE 0.9800 . ?
C01Y HF 0.9800 . ?
C01Y C023 1.590(11) . ?
C01Z H9 0.9500 . ?
C020 H020 0.9500 . ?
C020 C021 1.383(9) . ?
C020 C024 1.357(11) . ?
C021 H021 0.9500 . ?
C022 H022 0.9500 . ?
C023 C029 1.492(10) . ?
C023 C02A 1.500(10) . ?
C024 H024 0.9500 . ?
C025 H02A 0.9800 . ?
C025 H02B 0.9800 . ?
C025 H02C 0.9800 . ?
C026 H026 0.9500 . ?
C027 H02D 0.9800 . ?
C027 H02E 0.9800 . ?
C027 H02F 0.9800 . ?
C028 H02G 0.9800 . ?
C028 H02H 0.9800 . ?
C028 H02I 0.9800 . ?
C029 H02J 0.9800 . ?
C029 H02K 0.9800 . ?
C029 H02L 0.9800 . ?
C02A H02M 0.9800 . ?
C02A H02N 0.9800 . ?
C02A H02O 0.9800 . ?

loop_
_geom_torsion_atom_site_label_1
_geom_torsion_atom_site_label_2
_geom_torsion_atom_site_label_3
_geom_torsion_atom_site_label_4
_geom_torsion
_geom_torsion_site_symmetry_1
_geom_torsion_site_symmetry_2
_geom_torsion_site_symmetry_3
_geom_torsion_site_symmetry_4
_geom_torsion_publ_flag
O003 C01A C01W C011 -179.9(5) . . . . ?
O003 C01A C01W C01E 3.1(9) . . . . ?
N009 C00V C01F N00D 163.3(4) . . . . ?
N009 C00V C01F C01C 36.8(5) . . . . ?
N00A C00G C00U C00S 10.1(7) . . . . ?
N00A C00G C00U C01G -159.1(5) . . . . ?
N00B C013 C014 N00E 155.0(4) . . . . ?
N00B C013 C017 N00C 64.6(6) . . . . ?
N00B C013 C017 C00W -167.9(4) . . . . ?
N00C C00G C00U C00S -170.7(4) . . . . ?
N00C C00G C00U C01G 20.1(7) . . . . ?
N00E C00W C017 N00C 160.6(4) . . . . ?
N00E C00W C017 C013 35.7(5) . . . . ?
N00F C00S C00U C00G 172.9(5) . . . . ?
N00F C00S C00U C01G -16.9(7) . . . . ?
C00G N00A C01M N00J -10.1(9) . . . . ?
C00G N00C C00Q C00O -113.3(6) . . . . ?
C00G N00C C017 C00W 161.2(4) . . . . ?
C00G N00C C017 C013 -79.0(6) . . . . ?
C00G C00U C01G N00B 29.8(7) . . . . ?
N00H C01C C01F N00D 61.2(6) . . . . ?
N00H C01C C01F C00V -170.6(4) . . . . ?
N00H C01C C01R N009 152.7(4) . . . . ?
C00I O003 C01A C01W 164.8(5) . . . . ?
C00I N00B C013 C014 110.0(6) . . . . ?
C00I N00B C013 C017 -134.6(5) . . . . ?
C00I N00B C01G C00U 84.1(6) . . . . ?
N00J C00S C00U C00G -11.8(7) . . . . ?
N00J C00S C00U C01G 158.5(5) . . . . ?
C00M O004 C00Z C01S -68.4(6) . . . . ?
C00M O004 C00Z C027 174.5(5) . . . . ?
C00M O004 C00Z C028 54.6(7) . . . . ?
C00M N009 C00V C01F -178.2(4) . . . . ?
C00M N009 C01R C01C 149.4(5) . . . . ?
C00O C012 C01Z C01V 1.4(11) . . . . ?
C00O C01I C01T C01V 0.5(10) . . . . ?
C00Q N00C C00G N00A 15.3(7) . . . . ?
C00Q N00C C00G C00U -164.0(5) . . . . ?
C00Q N00C C017 C00W -26.1(6) . . . . ?
C00Q N00C C017 C013 93.7(6) . . . . ?
C00Q C00O C012 C01Z -177.0(6) . . . . ?
C00Q C00O C01I C01T 176.1(6) . . . . ?
C00R O001 C01O C016 166.1(5) . . . . ?
C00R N00H C01B C00P 86.4(6) . . . . ?
C00R N00H C01C C01F -135.1(5) . . . . ?
C00R N00H C01C C01R 107.8(6) . . . . ?
C00S N00J C01M N00A 8.5(10) . . . . ?
C00S C00U C01G N00B -139.1(5) . . . . ?
C00T O007 C023 C01Y 179.4(5) . . . . ?
C00T O007 C023 C029 61.6(8) . . . . ?
C00T O007 C023 C02A -66.1(8) . . . . ?
C00T N00E C00W C017 178.8(4) . . . . ?
C00T N00E C014 C013 152.8(5) . . . . ?
C00V N009 C00M O002 -11.3(7) . . . . ?
C00V N009 C00M O004 169.6(4) . . . . ?
C00V N009 C01R C01C -9.0(6) . . . . ?
C00W N00E C00T O007 174.4(4) . . . . ?
C00W N00E C00T O008 -5.3(8) . . . . ?
C00W N00E C014 C013 -12.8(5) . . . . ?
C00X N00D C01F C00V 164.6(4) . . . . ?
C00X N00D C01F C01C -75.7(6) . . . . ?
C00X N00D C01K C00Y -116.1(6) . . . . ?
C00X N00N C015 N00L -9.9(9) . . . . ?
C00X C00P C010 N00K 173.6(5) . . . . ?
C00X C00P C010 N00L -11.4(8) . . . . ?
C00X C00P C01B N00H 28.4(6) . . . . ?
C00Y C019 C01U C024 1.4(10) . . . . ?
C00Z O004 C00M O002 7.4(8) . . . . ?
C00Z O004 C00M N009 -173.5(4) . . . . ?
C010 N00L C015 N00N 7.4(9) . . . . ?
C010 C00P C00X N00D -167.7(5) . . . . ?
C010 C00P C00X N00N 8.5(7) . . . . ?
C010 C00P C01B N00H -138.7(5) . . . . ?
C011 C01D C026 C01N 0.8(10) . . . . ?
C012 C00O C00Q N00C -153.3(6) . . . . ?
C012 C00O C01I C01T 0.5(9) . . . . ?
C013 N00B C00I O003 164.7(5) . . . . ?
C013 N00B C00I O006 -15.4(9) . . . . ?
C013 N00B C01G C00U -74.6(6) . . . . ?
C014 N00E C00T O007 9.6(7) . . . . ?
C014 N00E C00T O008 -170.0(5) . . . . ?
C014 N00E C00W C017 -14.0(5) . . . . ?
C014 C013 C017 N00C -172.2(4) . . . . ?
C014 C013 C017 C00W -44.6(5) . . . . ?
C015 N00L C010 N00K 179.3(5) . . . . ?
C015 N00L C010 C00P 3.8(8) . . . . ?
C015 N00N C00X N00D 177.7(4) . . . . ?
C015 N00N C00X C00P 1.2(7) . . . . ?
C016 C018 C01P C022 3.4(12) . . . . ?
C016 C01L C01Q C022 1.4(13) . . . . ?
C017 N00C C00G N00A -171.9(4) . . . . ?
C017 N00C C00G C00U 8.8(7) . . . . ?
C017 N00C C00Q C00O 74.1(6) . . . . ?
C017 C013 C014 N00E 35.0(5) . . . . ?
C018 C016 C01L C01Q -2.6(11) . . . . ?
C018 C016 C01O O001 179.4(6) . . . . ?
C018 C01P C022 C01Q -4.5(14) . . . . ?
C019 C00Y C01K N00D 36.3(8) . . . . ?
C019 C00Y C021 C020 -2.0(9) . . . . ?
C019 C01U C024 C020 -3.0(11) . . . . ?
C01A O003 C00I O006 -5.6(8) . . . . ?
C01A O003 C00I N00B 174.4(5) . . . . ?
C01B N00H C00R O001 4.4(8) . . . . ?
C01B N00H C00R O005 -175.1(5) . . . . ?
C01B N00H C01C C01F 30.2(6) . . . . ?
C01B N00H C01C C01R -86.9(6) . . . . ?
C01B C00P C00X N00D 25.3(7) . . . . ?
C01B C00P C00X N00N -158.5(4) . . . . ?
C01B C00P C010 N00K -18.7(7) . . . . ?
C01B C00P C010 N00L 156.3(5) . . . . ?
C01C N00H C00R O001 169.1(5) . . . . ?
C01C N00H C00R O005 -10.4(9) . . . . ?
C01C N00H C01B C00P -78.2(6) . . . . ?
C01D C011 C01W C01A -176.3(6) . . . . ?
C01D C011 C01W C01E 0.9(10) . . . . ?
C01E C01N C026 C01D 0.5(11) . . . . ?
C01F N00D C00X N00N -172.9(4) . . . . ?
C01F N00D C00X C00P 3.3(7) . . . . ?
C01F N00D C01K C00Y 72.8(6) . . . . ?
C01F C01C C01R N009 32.0(5) . . . . ?
C01G N00B C00I O003 5.7(8) . . . . ?
C01G N00B C00I O006 -174.3(6) . . . . ?
C01G N00B C013 C014 -90.5(6) . . . . ?
C01G N00B C013 C017 24.9(7) . . . . ?
C01H N00F C00S N00J 137.0(6) . . . . ?
C01H N00F C00S C00U -47.4(7) . . . . ?
C01I C00O C00Q N00C 31.1(8) . . . . ?
C01I C00O C012 C01Z -1.5(10) . . . . ?
C01I C01T C01V C01Z -0.5(11) . . . . ?
C01J N00F C00S N00J -7.4(8) . . . . ?
C01J N00F C00S C00U 168.1(5) . . . . ?
C01K N00D C00X N00N 15.9(7) . . . . ?
C01K N00D C00X C00P -167.8(5) . . . . ?
C01K N00D C01F C00V -23.9(6) . . . . ?
C01K N00D C01F C01C 95.8(5) . . . . ?
C01K C00Y C019 C01U -179.5(6) . . . . ?
C01K C00Y C021 C020 178.5(6) . . . . ?
C01L C016 C018 C01P 0.3(10) . . . . ?
C01L C016 C01O O001 -2.9(9) . . . . ?
C01L C01Q C022 C01P 2.1(14) . . . . ?
C01M N00A C00G N00C -179.7(5) . . . . ?
C01M N00A C00G C00U -0.4(7) . . . . ?
C01M N00J C00S N00F 179.1(5) . . . . ?
C01M N00J C00S C00U 3.6(8) . . . . ?
C01N C01E C01W C011 0.4(10) . . . . ?
C01N C01E C01W C01A 177.3(7) . . . . ?
C01O O001 C00R O005 -0.3(9) . . . . ?
C01O O001 C00R N00H -179.8(5) . . . . ?
C01O C016 C018 C01P 178.1(7) . . . . ?
C01O C016 C01L C01Q 179.7(7) . . . . ?
C01R N009 C00M O002 -169.0(5) . . . . ?
C01R N009 C00M O004 11.9(7) . . . . ?
C01R N009 C00V C01F -17.8(5) . . . . ?
C01R C01C C01F N00D -171.3(5) . . . . ?
C01R C01C C01F C00V -43.0(5) . . . . ?
C01T C01V C01Z C012 -0.5(12) . . . . ?
C01W C011 C01D C026 -1.5(10) . . . . ?
C01W C01E C01N C026 -1.1(11) . . . . ?
C01X N00K C010 N00L 140.9(6) . . . . ?
C01X N00K C010 C00P -43.6(8) . . . . ?
C021 C00Y C019 C01U 1.0(9) . . . . ?
C021 C00Y C01K N00D -144.3(6) . . . . ?
C021 C020 C024 C01U 2.0(11) . . . . ?
C023 O007 C00T O008 2.1(8) . . . . ?
C023 O007 C00T N00E -177.6(4) . . . . ?
C024 C020 C021 C00Y 0.5(11) . . . . ?
C025 N00K C010 N00L -8.3(8) . . . . ?
C025 N00K C010 C00P 167.1(6) . . . . ?

loop_
_smtbx_masks_void_nr
_smtbx_masks_void_average_x
_smtbx_masks_void_average_y
_smtbx_masks_void_average_z
_smtbx_masks_void_volume
_smtbx_masks_void_count_electrons
_smtbx_masks_void_content
1 0.101 0.000 -0.827 965.6 287.9 ?
2 -0.810 0.500 -0.199 965.6 287.9 ?
